data_4346760
loop_
_publ_author_name
'Yempally, Veeranna'
'Fan, Wai Yip'
'Arndtsen, Bruce A.'
'Bengali, Ashfaq A.'

_publ_section_title
;
 Intramolecular C-C Bond Coupling of Nitriles to a Diimine Ligand in Group
 7 Metal Tricarbonyl Complexes.
;
_journal_issue 23
_journal_name_full 'Inorganic chemistry'
_journal_page_first 11441
_journal_page_last 11449
_journal_paper_doi 10.1021/acs.inorgchem.5b02087
_journal_volume 54
_journal_year 2015
_chemical_formula_sum 'C20 H14 Br Cl4 N2 O3 Re'
_chemical_formula_weight 738.24
_space_group_crystal_system monoclinic
_space_group_IT_number 14
_space_group_name_Hall '-P 2ybc'
_space_group_name_H-M_alt 'P 1 21/c 1'
_atom_sites_solution_hydrogens geom
_audit_creation_method SHELXL-2013
_cell_angle_alpha 90
_cell_angle_beta 118.926(2)
_cell_angle_gamma 90
_cell_formula_units_Z 8
_cell_length_a 16.0103(19)
_cell_length_b 21.257(3)
_cell_length_c 16.2940(19)
_cell_measurement_reflns_used 972
_cell_measurement_temperature 295(2)
_cell_measurement_theta_max 26.49
_cell_measurement_theta_min 2.86
_cell_volume 4853.5(11)
_computing_cell_refinement 'Bruker SAINT'
_computing_data_collection 'Bruker APEX2'
_computing_data_reduction 'Bruker SAINT'
_computing_molecular_graphics 'Bruker SHELXTL'
_computing_publication_material 'Bruker SHELXTL'
_computing_structure_refinement 'SHELXL-2013 (Sheldrick, 2013)'
_computing_structure_solution 'SHELXS-97 (Sheldrick 2008)'
_diffrn_ambient_temperature 295(2)
_diffrn_measured_fraction_theta_full 1.000
_diffrn_measured_fraction_theta_max 0.999
_diffrn_measurement_device_type 'Bruker APEX-II CCD'
_diffrn_measurement_method '\f and \w scans'
_diffrn_radiation_type MoK\a
_diffrn_radiation_wavelength 0.71073
_diffrn_reflns_av_R_equivalents 0.0435
_diffrn_reflns_av_unetI/netI 0.0311
_diffrn_reflns_Laue_measured_fraction_full 1.000
_diffrn_reflns_Laue_measured_fraction_max 0.999
_diffrn_reflns_limit_h_max 20
_diffrn_reflns_limit_h_min -20
_diffrn_reflns_limit_k_max 27
_diffrn_reflns_limit_k_min -27
_diffrn_reflns_limit_l_max 21
_diffrn_reflns_limit_l_min -21
_diffrn_reflns_number 63149
_diffrn_reflns_point_group_measured_fraction_full 1.000
_diffrn_reflns_point_group_measured_fraction_max 0.999
_diffrn_reflns_theta_full 25.242
_diffrn_reflns_theta_max 27.499
_diffrn_reflns_theta_min 1.453
_exptl_absorpt_coefficient_mu 7.119
_exptl_absorpt_correction_T_max 0.7456
_exptl_absorpt_correction_T_min 0.5034
_exptl_absorpt_correction_type multi-scan
_exptl_absorpt_process_details 'Sadabs, (Sheldrick 2012)'
_exptl_crystal_colour Orange
_exptl_crystal_density_diffrn 2.021
_exptl_crystal_density_meas ?
_exptl_crystal_density_method 'Not Measured'
_exptl_crystal_description Block
_exptl_crystal_F_000 2800
_exptl_crystal_size_max 0.560
_exptl_crystal_size_mid 0.260
_exptl_crystal_size_min 0.160
_refine_diff_density_max 0.964
_refine_diff_density_min -0.681
_refine_diff_density_rms 0.115
_refine_ls_extinction_method none
_refine_ls_goodness_of_fit_ref 1.045
_refine_ls_hydrogen_treatment constr
_refine_ls_matrix_type full
_refine_ls_number_parameters 563
_refine_ls_number_reflns 11141
_refine_ls_number_restraints 0
_refine_ls_restrained_S_all 1.045
_refine_ls_R_factor_all 0.0334
_refine_ls_R_factor_gt 0.0258
_refine_ls_shift/su_max 0.001
_refine_ls_shift/su_mean 0.000
_refine_ls_structure_factor_coef Fsqd
_refine_ls_weighting_details 'w=1/[\s^2^(Fo^2^)+(0.0302P)^2^+0.7203P] where P=(Fo^2^+2Fc^2^)/3'
_refine_ls_weighting_scheme calc
_refine_ls_wR_factor_gt 0.0591
_refine_ls_wR_factor_ref 0.0613
_reflns_Friedel_coverage 0.000
_reflns_number_gt 9606
_reflns_number_total 11141
_reflns_threshold_expression 'I > 2\s(I)'
_cod_data_source_file ic5b02087_si_002.cif
_cod_data_source_block E260
_cod_depositor_comments
;
The following automatic conversions were performed:

data item '_exptl_absorpt_correction_type' value 'Multi-scan' was
changed to 'multi-scan' in accordance with the
/home/saulius/struct/COD-crude-data/automatic-downloads/DataCite-retrospective/ACS/depositions/lib/dictionaries/cif_core.dic
dictionary named 'cif_core.dic' version 2.4.2 last updated on
2011-04-26.

data item '_exptl_crystal_density_meas' value 'Not Measured' was
changed to '?' -- the value is perceived as not measured.

Automatic conversion script
Id: cif_fix_values 6909 2019-04-08 15:41:33Z antanas 
;
_cod_original_cell_volume 4853.4(10)
_cod_original_sg_symbol_H-M 'P 21/c'
_cod_database_code 4346760
_shelx_space_group_comment
; 
The symmetry employed for this shelxl refinement is uniquely defined 
by the following loop, which should always be used as a source of 
symmetry information in preference to the above space-group names. 
They are only intended as comments. 
;
_shelx_estimated_absorpt_t_min 0.109
_shelx_estimated_absorpt_t_max 0.395
_shelxl_version_number 2013-4

loop_
_space_group_symop_operation_xyz
'x, y, z'
'-x, y+1/2, -z+1/2'
'-x, -y, -z'
'x, -y-1/2, z-1/2'

loop_
_atom_site_label
_atom_site_type_symbol
_atom_site_fract_x
_atom_site_fract_y
_atom_site_fract_z
_atom_site_U_iso_or_equiv
_atom_site_adp_type
_atom_site_occupancy
_atom_site_site_symmetry_order
_atom_site_calc_flag
_atom_site_refinement_flags_posn
_atom_site_refinement_flags_adp
Re1 Re 0.83152(2) 0.13347(2) 0.26234(2) 0.02923(4) Uani 1 1 d . .
Re2 Re 0.34366(2) 0.11081(2) 0.28520(2) 0.02790(4) Uani 1 1 d . .
Br1 Br 0.86009(3) 0.10576(2) 0.43188(3) 0.05851(12) Uani 1 1 d . .
Br2 Br 0.37535(3) 0.05043(2) 0.43755(3) 0.05104(10) Uani 1 1 d . .
Cl1 Cl 0.86501(11) 0.27964(6) 0.43223(9) 0.0764(4) Uani 1 1 d . .
Cl2 Cl 0.98206(8) 0.25583(5) 0.17561(8) 0.0557(3) Uani 1 1 d . .
Cl3 Cl 0.90211(10) -0.04906(6) 0.34414(9) 0.0796(4) Uani 1 1 d . .
Cl4 Cl 0.98882(9) 0.09850(6) 0.12756(9) 0.0692(3) Uani 1 1 d . .
Cl5 Cl 0.38382(10) 0.21587(6) 0.50596(8) 0.0782(4) Uani 1 1 d . .
Cl6 Cl 0.49382(9) 0.26085(5) 0.24880(9) 0.0679(3) Uani 1 1 d . .
Cl7 Cl 0.41568(8) -0.07566(5) 0.30390(8) 0.0579(3) Uani 1 1 d . .
Cl8 Cl 0.49362(8) 0.11700(5) 0.13854(8) 0.0539(3) Uani 1 1 d . .
O1 O 0.7750(2) 0.16914(15) 0.06111(18) 0.0590(8) Uani 1 1 d . .
O2 O 0.6660(2) 0.22064(17) 0.2279(3) 0.0827(11) Uani 1 1 d . .
O3 O 0.68889(18) 0.02543(12) 0.18120(18) 0.0494(7) Uani 1 1 d . .
O4 O 0.2817(2) 0.17831(14) 0.1010(2) 0.0612(8) Uani 1 1 d . .
O5 O 0.1823(2) 0.18045(16) 0.2955(2) 0.0779(10) Uani 1 1 d . .
O6 O 0.19401(19) 0.01343(13) 0.1661(2) 0.0621(8) Uani 1 1 d . .
N1 N 0.94234(19) 0.20652(13) 0.32687(18) 0.0326(6) Uani 1 1 d . .
N2 N 0.95537(19) 0.07372(13) 0.29043(19) 0.0352(6) Uani 1 1 d . .
N3 N 0.45679(19) 0.17774(13) 0.37554(18) 0.0324(6) Uani 1 1 d . .
N4 N 0.46487(18) 0.05875(12) 0.29008(18) 0.0283(6) Uani 1 1 d . .
C1 C 0.9109(2) 0.26974(15) 0.2938(2) 0.0348(7) Uani 1 1 d . .
C2 C 0.8676(3) 0.30641(17) 0.3335(3) 0.0457(9) Uani 1 1 d . .
C3 C 0.8273(3) 0.36355(19) 0.2955(4) 0.0605(12) Uani 1 1 d . .
H3 H 0.7978 0.3870 0.3224 0.073 Uiso 1 1 calc R U
C4 C 0.8303(3) 0.3862(2) 0.2182(4) 0.0609(12) Uani 1 1 d . .
H4 H 0.8008 0.4241 0.1913 0.073 Uiso 1 1 calc R U
C5 C 0.8770(3) 0.35272(17) 0.1806(3) 0.0497(10) Uani 1 1 d . .
H5 H 0.8813 0.3686 0.1296 0.060 Uiso 1 1 calc R U
C6 C 0.9176(2) 0.29536(16) 0.2191(2) 0.0376(8) Uani 1 1 d . .
C7 C 1.0290(3) 0.19781(17) 0.3900(2) 0.0399(8) Uani 1 1 d . .
C8 C 1.0659(3) 0.13296(17) 0.4263(3) 0.0479(10) Uani 1 1 d . .
H8A H 1.1349 0.1354 0.4610 0.057 Uiso 1 1 calc R U
H8B H 1.0445 0.1221 0.4710 0.057 Uiso 1 1 calc R U
C9 C 1.0401(3) 0.07940(17) 0.3587(3) 0.0426(9) Uani 1 1 d . .
C10 C 1.0992(3) 0.24953(19) 0.4353(3) 0.0597(12) Uani 1 1 d . .
H10A H 1.0677 0.2893 0.4138 0.090 Uiso 1 1 calc R U
H10B H 1.1493 0.2458 0.4192 0.090 Uiso 1 1 calc R U
H10C H 1.1258 0.2468 0.5021 0.090 Uiso 1 1 calc R U
C11 C 1.1184(3) 0.0338(2) 0.3802(3) 0.0644(13) Uani 1 1 d . .
H11A H 1.0977 0.0034 0.3307 0.097 Uiso 1 1 calc R U
H11B H 1.1349 0.0129 0.4382 0.097 Uiso 1 1 calc R U
H11C H 1.1732 0.0559 0.3855 0.097 Uiso 1 1 calc R U
C12 C 0.9350(2) 0.02203(16) 0.2258(3) 0.0413(9) Uani 1 1 d . .
C13 C 0.9053(3) -0.03583(18) 0.2418(3) 0.0525(10) Uani 1 1 d . .
C14 C 0.8792(3) -0.0838(2) 0.1760(4) 0.0675(13) Uani 1 1 d . .
H14 H 0.8592 -0.1225 0.1869 0.081 Uiso 1 1 calc R U
C15 C 0.8831(4) -0.0737(2) 0.0952(4) 0.0834(17) Uani 1 1 d . .
H15 H 0.8636 -0.1053 0.0502 0.100 Uiso 1 1 calc R U
C16 C 0.9152(3) -0.0179(2) 0.0796(3) 0.0718(14) Uani 1 1 d . .
H16 H 0.9186 -0.0119 0.0248 0.086 Uiso 1 1 calc R U
C17 C 0.9425(3) 0.02947(19) 0.1452(3) 0.0501(10) Uani 1 1 d . .
C18 C 0.8015(2) 0.15527(16) 0.1381(2) 0.0366(8) Uani 1 1 d . .
C19 C 0.7290(3) 0.18754(19) 0.2435(3) 0.0476(9) Uani 1 1 d . .
C20 C 0.7413(2) 0.06577(17) 0.2117(2) 0.0364(8) Uani 1 1 d . .
C21 C 0.4257(2) 0.24154(16) 0.3686(2) 0.0382(8) Uani 1 1 d . .
C22 C 0.3841(3) 0.26335(19) 0.4210(3) 0.0514(10) Uani 1 1 d . .
C23 C 0.3462(3) 0.3228(2) 0.4081(4) 0.0681(13) Uani 1 1 d . .
H23 H 0.3186 0.3366 0.4436 0.082 Uiso 1 1 calc R U
C24 C 0.3494(4) 0.3618(2) 0.3426(4) 0.0774(16) Uani 1 1 d . .
H24 H 0.3218 0.4015 0.3322 0.093 Uiso 1 1 calc R U
C25 C 0.3929(3) 0.3427(2) 0.2922(4) 0.0683(13) Uani 1 1 d . .
H25 H 0.3963 0.3698 0.2490 0.082 Uiso 1 1 calc R U
C26 C 0.4317(3) 0.28319(18) 0.3057(3) 0.0494(10) Uani 1 1 d . .
C27 C 0.5447(2) 0.16444(17) 0.4317(2) 0.0395(8) Uani 1 1 d . .
C28 C 0.5821(2) 0.09888(16) 0.4419(2) 0.0388(8) Uani 1 1 d . .
H28A H 0.5651 0.0767 0.4837 0.047 Uiso 1 1 calc R U
H28B H 0.6512 0.1015 0.4734 0.047 Uiso 1 1 calc R U
C29 C 0.5516(2) 0.05860(15) 0.3563(2) 0.0315(7) Uani 1 1 d . .
C30 C 0.6165(3) 0.2121(2) 0.4927(3) 0.0745(15) Uani 1 1 d . .
H30A H 0.5851 0.2515 0.4881 0.112 Uiso 1 1 calc R U
H30B H 0.6634 0.2177 0.4726 0.112 Uiso 1 1 calc R U
H30C H 0.6472 0.1979 0.5566 0.112 Uiso 1 1 calc R U
C31 C 0.6287(2) 0.01870(18) 0.3573(2) 0.0436(9) Uani 1 1 d . .
H31A H 0.6530 -0.0091 0.4103 0.065 Uiso 1 1 calc R U
H31B H 0.6793 0.0451 0.3617 0.065 Uiso 1 1 calc R U
H31C H 0.6034 -0.0056 0.3006 0.065 Uiso 1 1 calc R U
C32 C 0.4420(2) 0.01971(15) 0.2097(2) 0.0328(7) Uani 1 1 d . .
C33 C 0.4119(2) -0.04248(17) 0.2054(3) 0.0409(8) Uani 1 1 d . .
C34 C 0.3819(3) -0.0780(2) 0.1255(3) 0.0583(11) Uani 1 1 d . .
H34 H 0.3602 -0.1188 0.1232 0.070 Uiso 1 1 calc R U
C35 C 0.3844(4) -0.0528(2) 0.0498(3) 0.0699(14) Uani 1 1 d . .
H35 H 0.3638 -0.0767 -0.0044 0.084 Uiso 1 1 calc R U
C36 C 0.4167(3) 0.0075(2) 0.0523(3) 0.0600(12) Uani 1 1 d . .
H36 H 0.4186 0.0241 0.0004 0.072 Uiso 1 1 calc R U
C37 C 0.4464(2) 0.04321(17) 0.1323(2) 0.0408(8) Uani 1 1 d . .
C38 C 0.3104(2) 0.15452(17) 0.1705(3) 0.0374(8) Uani 1 1 d . .
C39 C 0.2437(3) 0.15481(18) 0.2917(3) 0.0439(9) Uani 1 1 d . .
C40 C 0.2509(2) 0.04958(16) 0.2111(2) 0.0371(8) Uani 1 1 d . .

loop_
_atom_site_aniso_label
_atom_site_aniso_U_11
_atom_site_aniso_U_22
_atom_site_aniso_U_33
_atom_site_aniso_U_23
_atom_site_aniso_U_13
_atom_site_aniso_U_12
Re1 0.03044(7) 0.02605(8) 0.02892(7) -0.00092(5) 0.01253(6) -0.00232(5)
Re2 0.02600(7) 0.02497(7) 0.02932(7) 0.00299(5) 0.01069(6) 0.00267(5)
Br1 0.0744(3) 0.0646(3) 0.0371(2) -0.00009(18) 0.0274(2) -0.0208(2)
Br2 0.0533(2) 0.0576(3) 0.0474(2) 0.02149(18) 0.02846(19) 0.01117(19)
Cl1 0.1310(11) 0.0594(7) 0.0712(8) -0.0126(6) 0.0745(8) -0.0066(7)
Cl2 0.0733(7) 0.0468(6) 0.0682(7) 0.0017(5) 0.0510(6) 0.0045(5)
Cl3 0.0986(10) 0.0487(7) 0.0787(9) 0.0201(6) 0.0327(8) -0.0072(6)
Cl4 0.0892(9) 0.0542(7) 0.0893(9) 0.0019(6) 0.0631(8) 0.0050(6)
Cl5 0.1101(10) 0.0830(9) 0.0567(7) -0.0049(6) 0.0522(7) 0.0174(8)
Cl6 0.0927(8) 0.0461(6) 0.0875(8) 0.0033(6) 0.0614(7) -0.0073(6)
Cl7 0.0786(7) 0.0363(5) 0.0605(6) 0.0040(5) 0.0350(6) -0.0068(5)
Cl8 0.0667(7) 0.0483(6) 0.0585(6) 0.0085(5) 0.0395(6) -0.0004(5)
O1 0.0568(17) 0.076(2) 0.0381(16) 0.0136(14) 0.0182(14) -0.0026(15)
O2 0.056(2) 0.063(2) 0.137(3) -0.009(2) 0.053(2) 0.0100(16)
O3 0.0515(16) 0.0396(15) 0.0534(16) -0.0079(12) 0.0224(14) -0.0171(13)
O4 0.0569(18) 0.066(2) 0.0503(18) 0.0245(15) 0.0174(15) 0.0063(15)
O5 0.0505(18) 0.081(2) 0.100(3) -0.017(2) 0.0346(18) 0.0205(17)
O6 0.0474(16) 0.0428(17) 0.076(2) -0.0082(15) 0.0143(15) -0.0139(14)
N1 0.0379(16) 0.0284(15) 0.0312(15) -0.0030(11) 0.0165(13) -0.0044(12)
N2 0.0343(15) 0.0258(15) 0.0405(16) 0.0015(12) 0.0140(13) 0.0009(12)
N3 0.0339(15) 0.0293(15) 0.0300(14) -0.0043(11) 0.0124(12) -0.0001(12)
N4 0.0279(14) 0.0260(14) 0.0297(14) 0.0018(11) 0.0129(12) 0.0004(11)
C1 0.0393(19) 0.0268(18) 0.0365(19) -0.0050(14) 0.0169(16) -0.0053(14)
C2 0.062(2) 0.032(2) 0.055(2) -0.0094(17) 0.038(2) -0.0063(18)
C3 0.073(3) 0.035(2) 0.089(4) -0.006(2) 0.052(3) 0.007(2)
C4 0.063(3) 0.034(2) 0.086(4) 0.010(2) 0.037(3) 0.009(2)
C5 0.057(2) 0.033(2) 0.060(3) 0.0071(18) 0.029(2) -0.0032(18)
C6 0.041(2) 0.0293(19) 0.043(2) -0.0027(15) 0.0212(17) -0.0024(15)
C7 0.043(2) 0.035(2) 0.038(2) -0.0038(15) 0.0163(17) -0.0092(16)
C8 0.038(2) 0.043(2) 0.044(2) 0.0029(17) 0.0045(17) -0.0031(17)
C9 0.038(2) 0.031(2) 0.051(2) 0.0042(16) 0.0161(18) -0.0022(15)
C10 0.052(2) 0.041(2) 0.066(3) -0.012(2) 0.012(2) -0.0149(19)
C11 0.040(2) 0.044(3) 0.084(3) 0.002(2) 0.010(2) 0.0101(19)
C12 0.0355(18) 0.0260(18) 0.049(2) -0.0021(15) 0.0098(17) 0.0049(15)
C13 0.044(2) 0.034(2) 0.063(3) 0.0031(18) 0.013(2) 0.0018(17)
C14 0.064(3) 0.029(2) 0.087(4) -0.010(2) 0.019(3) -0.003(2)
C15 0.089(4) 0.048(3) 0.089(4) -0.026(3) 0.024(3) 0.005(3)
C16 0.080(3) 0.062(3) 0.067(3) -0.018(2) 0.031(3) 0.011(3)
C17 0.052(2) 0.043(2) 0.055(3) -0.0043(18) 0.025(2) 0.0100(18)
C18 0.0319(18) 0.0349(19) 0.040(2) -0.0016(15) 0.0148(16) -0.0032(15)
C19 0.044(2) 0.043(2) 0.062(3) -0.0058(19) 0.031(2) -0.0059(18)
C20 0.0387(19) 0.038(2) 0.0325(18) 0.0004(15) 0.0173(16) -0.0005(16)
C21 0.0366(19) 0.0302(19) 0.039(2) -0.0078(15) 0.0113(16) 0.0020(15)
C22 0.053(2) 0.048(2) 0.045(2) -0.0163(18) 0.0174(19) 0.0034(19)
C23 0.066(3) 0.050(3) 0.082(3) -0.020(3) 0.031(3) 0.009(2)
C24 0.074(3) 0.036(3) 0.105(5) -0.010(3) 0.030(3) 0.016(2)
C25 0.077(3) 0.038(3) 0.079(3) 0.008(2) 0.029(3) -0.001(2)
C26 0.049(2) 0.035(2) 0.060(3) -0.0088(18) 0.023(2) -0.0036(18)
C27 0.0370(19) 0.037(2) 0.038(2) -0.0065(15) 0.0128(16) -0.0010(15)
C28 0.0305(17) 0.039(2) 0.0347(19) 0.0003(15) 0.0059(15) 0.0048(15)
C29 0.0321(17) 0.0267(17) 0.0367(18) 0.0060(13) 0.0176(15) 0.0028(13)
C30 0.051(3) 0.051(3) 0.079(3) -0.023(2) -0.002(2) -0.004(2)
C31 0.0301(18) 0.053(2) 0.045(2) 0.0044(17) 0.0163(17) 0.0081(16)
C32 0.0300(16) 0.0309(18) 0.0313(17) -0.0013(13) 0.0098(14) 0.0042(14)
C33 0.043(2) 0.036(2) 0.041(2) -0.0015(16) 0.0184(17) 0.0019(16)
C34 0.066(3) 0.041(2) 0.057(3) -0.018(2) 0.021(2) -0.005(2)
C35 0.089(4) 0.069(3) 0.041(3) -0.020(2) 0.023(2) -0.002(3)
C36 0.074(3) 0.067(3) 0.037(2) -0.008(2) 0.025(2) 0.004(2)
C37 0.0380(19) 0.043(2) 0.039(2) 0.0029(16) 0.0170(17) 0.0063(16)
C38 0.0339(18) 0.0329(19) 0.045(2) 0.0002(16) 0.0188(17) -0.0010(15)
C39 0.0363(19) 0.040(2) 0.050(2) -0.0012(17) 0.0166(18) 0.0055(17)
C40 0.0314(18) 0.0330(19) 0.043(2) 0.0038(15) 0.0145(16) 0.0009(15)

loop_
_atom_type_symbol
_atom_type_description
_atom_type_scat_dispersion_real
_atom_type_scat_dispersion_imag
_atom_type_scat_source
C C 0.0033 0.0016 'International Tables Vol C Tables 4.2.6.8 and 6.1.1.4'
H H 0.0000 0.0000 'International Tables Vol C Tables 4.2.6.8 and 6.1.1.4'
N N 0.0061 0.0033 'International Tables Vol C Tables 4.2.6.8 and 6.1.1.4'
O O 0.0106 0.0060 'International Tables Vol C Tables 4.2.6.8 and 6.1.1.4'
Cl Cl 0.1484 0.1585 'International Tables Vol C Tables 4.2.6.8 and 6.1.1.4'
Br Br -0.2901 2.4595 'International Tables Vol C Tables 4.2.6.8 and 6.1.1.4'
Re Re -1.0185 7.2310 'International Tables Vol C Tables 4.2.6.8 and 6.1.1.4'

loop_
_geom_angle_atom_site_label_1
_geom_angle_atom_site_label_2
_geom_angle_atom_site_label_3
_geom_angle
C18 Re1 C19 85.81(16)
C18 Re1 C20 88.56(14)
C19 Re1 C20 88.44(15)
C18 Re1 N1 93.84(12)
C19 Re1 N1 94.80(14)
C20 Re1 N1 176.09(13)
C18 Re1 N2 95.76(12)
C19 Re1 N2 177.05(14)
C20 Re1 N2 94.09(13)
N1 Re1 N2 82.61(10)
C18 Re1 Br1 175.67(10)
C19 Re1 Br1 90.15(12)
C20 Re1 Br1 89.76(10)
N1 Re1 Br1 88.05(7)
N2 Re1 Br1 88.34(7)
C39 Re2 C40 87.24(15)
C39 Re2 C38 88.38(15)
C40 Re2 C38 87.11(14)
C39 Re2 N4 175.34(13)
C40 Re2 N4 94.76(12)
C38 Re2 N4 95.91(12)
C39 Re2 N3 95.00(13)
C40 Re2 N3 176.88(12)
C38 Re2 N3 95.10(12)
N4 Re2 N3 82.85(10)
C39 Re2 Br2 88.31(12)
C40 Re2 Br2 90.00(10)
C38 Re2 Br2 175.71(10)
N4 Re2 Br2 87.49(7)
N3 Re2 Br2 87.91(7)
C7 N1 C1 118.8(3)
C7 N1 Re1 126.2(2)
C1 N1 Re1 115.0(2)
C9 N2 C12 118.4(3)
C9 N2 Re1 126.5(2)
C12 N2 Re1 115.0(2)
C27 N3 C21 119.0(3)
C27 N3 Re2 126.5(2)
C21 N3 Re2 114.5(2)
C29 N4 C32 117.3(3)
C29 N4 Re2 127.5(2)
C32 N4 Re2 115.17(19)
C6 C1 C2 117.1(3)
C6 C1 N1 122.2(3)
C2 C1 N1 120.6(3)
C3 C2 C1 121.1(4)
C3 C2 Cl1 119.6(3)
C1 C2 Cl1 119.3(3)
C4 C3 C2 120.4(4)
C4 C3 H3 119.8
C2 C3 H3 119.8
C3 C4 C5 119.8(4)
C3 C4 H4 120.1
C5 C4 H4 120.1
C4 C5 C6 119.5(4)
C4 C5 H5 120.2
C6 C5 H5 120.2
C5 C6 C1 121.8(3)
C5 C6 Cl2 119.1(3)
C1 C6 Cl2 119.0(3)
N1 C7 C10 123.8(3)
N1 C7 C8 121.0(3)
C10 C7 C8 115.1(3)
C9 C8 C7 119.5(3)
C9 C8 H8A 107.5
C7 C8 H8A 107.5
C9 C8 H8B 107.5
C7 C8 H8B 107.5
H8A C8 H8B 107.0
N2 C9 C11 124.3(4)
N2 C9 C8 120.7(3)
C11 C9 C8 114.9(3)
C7 C10 H10A 109.5
C7 C10 H10B 109.5
H10A C10 H10B 109.5
C7 C10 H10C 109.5
H10A C10 H10C 109.5
H10B C10 H10C 109.5
C9 C11 H11A 109.5
C9 C11 H11B 109.5
H11A C11 H11B 109.5
C9 C11 H11C 109.5
H11A C11 H11C 109.5
H11B C11 H11C 109.5
C17 C12 C13 118.3(4)
C17 C12 N2 120.8(3)
C13 C12 N2 120.9(4)
C12 C13 C14 120.4(4)
C12 C13 Cl3 120.1(3)
C14 C13 Cl3 119.4(4)
C15 C14 C13 119.5(5)
C15 C14 H14 120.2
C13 C14 H14 120.2
C14 C15 C16 120.9(5)
C14 C15 H15 119.5
C16 C15 H15 119.5
C15 C16 C17 119.8(5)
C15 C16 H16 120.1
C17 C16 H16 120.1
C16 C17 C12 120.8(4)
C16 C17 Cl4 119.5(4)
C12 C17 Cl4 119.7(3)
O1 C18 Re1 173.9(3)
O2 C19 Re1 176.8(4)
O3 C20 Re1 178.9(3)
C22 C21 C26 117.6(3)
C22 C21 N3 121.2(3)
C26 C21 N3 121.1(3)
C23 C22 C21 121.3(4)
C23 C22 Cl5 119.5(4)
C21 C22 Cl5 119.2(3)
C24 C23 C22 119.6(4)
C24 C23 H23 120.2
C22 C23 H23 120.2
C25 C24 C23 120.7(4)
C25 C24 H24 119.7
C23 C24 H24 119.7
C24 C25 C26 119.7(5)
C24 C25 H25 120.1
C26 C25 H25 120.1
C25 C26 C21 121.0(4)
C25 C26 Cl6 120.0(4)
C21 C26 Cl6 119.0(3)
N3 C27 C28 121.8(3)
N3 C27 C30 123.3(3)
C28 C27 C30 114.9(3)
C27 C28 C29 119.7(3)
C27 C28 H28A 107.4
C29 C28 H28A 107.4
C27 C28 H28B 107.4
C29 C28 H28B 107.4
H28A C28 H28B 106.9
N4 C29 C31 124.4(3)
N4 C29 C28 120.9(3)
C31 C29 C28 114.7(3)
C27 C30 H30A 109.5
C27 C30 H30B 109.5
H30A C30 H30B 109.5
C27 C30 H30C 109.5
H30A C30 H30C 109.5
H30B C30 H30C 109.5
C29 C31 H31A 109.5
C29 C31 H31B 109.5
H31A C31 H31B 109.5
C29 C31 H31C 109.5
H31A C31 H31C 109.5
H31B C31 H31C 109.5
C37 C32 C33 117.5(3)
C37 C32 N4 121.1(3)
C33 C32 N4 121.4(3)
C34 C33 C32 121.4(4)
C34 C33 Cl7 119.7(3)
C32 C33 Cl7 118.9(3)
C35 C34 C33 119.4(4)
C35 C34 H34 120.3
C33 C34 H34 120.3
C34 C35 C36 121.0(4)
C34 C35 H35 119.5
C36 C35 H35 119.5
C35 C36 C37 119.6(4)
C35 C36 H36 120.2
C37 C36 H36 120.2
C36 C37 C32 121.0(4)
C36 C37 Cl8 119.8(3)
C32 C37 Cl8 119.2(3)
O4 C38 Re2 172.9(3)
O5 C39 Re2 178.8(4)
O6 C40 Re2 178.9(3)

loop_
_geom_bond_atom_site_label_1
_geom_bond_atom_site_label_2
_geom_bond_distance
Re1 C18 1.898(4)
Re1 C19 1.903(4)
Re1 C20 1.919(4)
Re1 N1 2.205(3)
Re1 N2 2.208(3)
Re1 Br1 2.6392(5)
Re2 C39 1.901(4)
Re2 C40 1.903(3)
Re2 C38 1.918(4)
Re2 N4 2.202(3)
Re2 N3 2.212(3)
Re2 Br2 2.6169(5)
Cl1 C2 1.726(4)
Cl2 C6 1.727(3)
Cl3 C13 1.715(5)
Cl4 C17 1.730(4)
Cl5 C22 1.715(5)
Cl6 C26 1.722(4)
Cl7 C33 1.728(4)
Cl8 C37 1.723(4)
O1 C18 1.151(4)
O2 C19 1.153(5)
O3 C20 1.133(4)
O4 C38 1.117(4)
O5 C39 1.152(4)
O6 C40 1.145(4)
N1 C7 1.280(4)
N1 C1 1.444(4)
N2 C9 1.278(4)
N2 C12 1.446(4)
N3 C27 1.285(4)
N3 C21 1.430(4)
N4 C29 1.282(4)
N4 C32 1.440(4)
C1 C6 1.384(5)
C1 C2 1.393(5)
C2 C3 1.374(5)
C3 C4 1.371(6)
C3 H3 0.9300
C4 C5 1.372(6)
C4 H4 0.9300
C5 C6 1.381(5)
C5 H5 0.9300
C7 C10 1.488(5)
C7 C8 1.504(5)
C8 C9 1.497(5)
C8 H8A 0.9700
C8 H8B 0.9700
C9 C11 1.485(5)
C10 H10A 0.9600
C10 H10B 0.9600
C10 H10C 0.9600
C11 H11A 0.9600
C11 H11B 0.9600
C11 H11C 0.9600
C12 C17 1.384(5)
C12 C13 1.389(5)
C13 C14 1.390(6)
C14 C15 1.364(7)
C14 H14 0.9300
C15 C16 1.365(7)
C15 H15 0.9300
C16 C17 1.377(6)
C16 H16 0.9300
C21 C22 1.392(5)
C21 C26 1.393(5)
C22 C23 1.374(6)
C23 C24 1.371(7)
C23 H23 0.9300
C24 C25 1.370(7)
C24 H24 0.9300
C25 C26 1.379(6)
C25 H25 0.9300
C27 C28 1.494(5)
C27 C30 1.494(5)
C28 C29 1.502(5)
C28 H28A 0.9700
C28 H28B 0.9700
C29 C31 1.492(4)
C30 H30A 0.9600
C30 H30B 0.9600
C30 H30C 0.9600
C31 H31A 0.9600
C31 H31B 0.9600
C31 H31C 0.9600
C32 C37 1.389(5)
C32 C33 1.397(5)
C33 C34 1.374(5)
C34 C35 1.362(6)
C34 H34 0.9300
C35 C36 1.376(6)
C35 H35 0.9300
C36 C37 1.379(5)
C36 H36 0.9300
